data_7203896
loop_
_publ_author_name
'von Hirschheydt, Thomas'
'Wolfart, Volker'
'Gleiter, Rolf'
'Irngartinger, Hermann'
'Oeser, Thomas'
'Rominger, Frank'
'Eisentr\"ager, Frank'

_publ_section_title
;
 A short survey of bicyclic diamines&#x200A;--&#x200A;syntheses and
 properties of N,N'-bridged-1,10-diazabicyclooctadeca-5,14-diynes
;
_journal_issue 2
_journal_name_full 'Journal of the Chemical Society, Perkin Transactions 2'
_journal_page_first 175
_journal_paper_doi 10.1039/a907609c
_journal_year 2000
_chemical_formula_sum 'C18 H28 N2'
_chemical_formula_weight 272.42
_chemical_name_systematic
;

 (34)

;
_space_group_IT_number 18
_symmetry_cell_setting orthorhombic
_symmetry_space_group_name_Hall 'P 2 2ab'
_symmetry_space_group_name_H-M 'P 21 21 2'
_atom_sites_solution_hydrogens geom
_atom_sites_solution_primary direct
_atom_sites_solution_secondary difmap
_audit_creation_method SHELXL-97
_cell_angle_alpha 90.00
_cell_angle_beta 90.00
_cell_angle_gamma 90.00
_cell_formula_units_Z 2
_cell_length_a 10.7545(2)
_cell_length_b 11.0123(2)
_cell_length_c 6.84330(10)
_cell_measurement_temperature 200(2)
_cell_volume 810.46(2)
_computing_cell_refinement 'Bruker SMART'
_computing_data_collection 'Bruker SMART'
_computing_data_reduction 'Bruker SHELXTL'
_computing_molecular_graphics 'Bruker SHELXTL'
_computing_publication_material 'Bruker SHELXTL'
_computing_structure_refinement 'SHELXL-97 (Sheldrick, 1997)'
_computing_structure_solution 'SHELXS-97 (Sheldrick, 1990)'
_diffrn_ambient_temperature 200(2)
_diffrn_measured_fraction_theta_full 0.969
_diffrn_measured_fraction_theta_max 0.969
_diffrn_measurement_device_type 'CCD area detector'
_diffrn_measurement_method 'phi and omega scans'
_diffrn_radiation_monochromator graphite
_diffrn_radiation_source 'fine-focus sealed tube'
_diffrn_radiation_type MoK\a
_diffrn_radiation_wavelength 0.71073
_diffrn_reflns_av_R_equivalents 0.0278
_diffrn_reflns_av_sigmaI/netI 0.0266
_diffrn_reflns_limit_h_max 12
_diffrn_reflns_limit_h_min -12
_diffrn_reflns_limit_k_max 13
_diffrn_reflns_limit_k_min -13
_diffrn_reflns_limit_l_max 8
_diffrn_reflns_limit_l_min -8
_diffrn_reflns_number 6016
_diffrn_reflns_theta_full 25.36
_diffrn_reflns_theta_max 25.36
_diffrn_reflns_theta_min 2.65
_exptl_absorpt_coefficient_mu 0.065
_exptl_absorpt_correction_T_max 1.00
_exptl_absorpt_correction_T_min 0.58
_exptl_absorpt_correction_type multi-scan
_exptl_absorpt_process_details 'Blessing, Acta Cryst. (1995) A51 33-38.'
_exptl_crystal_colour colorless
_exptl_crystal_density_diffrn 1.116
_exptl_crystal_density_method 'not measured'
_exptl_crystal_description polyhedron
_exptl_crystal_F_000 300
_exptl_crystal_size_max .32
_exptl_crystal_size_mid .24
_exptl_crystal_size_min .16
_refine_diff_density_max 0.101
_refine_diff_density_min -0.107
_refine_diff_density_rms 0.025
_refine_ls_abs_structure_details 'Flack H D (1983), Acta Cryst. A39, 876-881'
_refine_ls_abs_structure_Flack -2(3)
_refine_ls_extinction_coef 0.058(7)
_refine_ls_extinction_expression Fc^*^=kFc[1+0.001xFc^2^\l^3^/sin(2\q)]^-1/4^
_refine_ls_extinction_method SHELXL
_refine_ls_goodness_of_fit_ref 1.042
_refine_ls_hydrogen_treatment ride
_refine_ls_matrix_type full
_refine_ls_number_parameters 92
_refine_ls_number_reflns 1408
_refine_ls_number_restraints 0
_refine_ls_restrained_S_all 1.042
_refine_ls_R_factor_all 0.0394
_refine_ls_R_factor_gt 0.0305
_refine_ls_shift/su_max 0.001
_refine_ls_shift/su_mean 0.000
_refine_ls_structure_factor_coef Fsqd
_refine_ls_weighting_details 'calc w=1/[\s^2^(Fo^2^)+(0.0449P)^2^+0.0092P] where P=(Fo^2^+2Fc^2^)/3'
_refine_ls_weighting_scheme calc
_refine_ls_wR_factor_gt 0.0711
_refine_ls_wR_factor_ref 0.0747
_reflns_number_gt 1244
_reflns_number_total 1408
_reflns_threshold_expression >2sigma(I)
_cod_data_source_file a907609c.txt
_cod_data_source_block th18
_cod_depositor_comments
;
The following automatic conversions were performed:
'_symmetry_cell_setting' value 'Orthorhombic' changed to 'orthorhombic'
according to '/home/saulius/struct/CIF-dictionaries/cif_core.dic'
dictionary named 'cif_core.dic' version 2.4.1 from 2010-06-29.

Automatic conversion script
Id: cif_fix_enum 1527 2010-12-29 10:47:43Z saulius 
;
_cod_original_sg_symbol_H-M P2(1)2(1)2
_cod_database_code 7203896

loop_
_symmetry_equiv_pos_as_xyz
'x, y, z'
'-x, -y, z'
'-x+1/2, y+1/2, -z'
'x+1/2, -y+1/2, -z'

loop_
_atom_site_label
_atom_site_type_symbol
_atom_site_fract_x
_atom_site_fract_y
_atom_site_fract_z
_atom_site_U_iso_or_equiv
_atom_site_adp_type
_atom_site_occupancy
_atom_site_symmetry_multiplicity
_atom_site_calc_flag
_atom_site_refinement_flags
_atom_site_disorder_assembly
_atom_site_disorder_group
N1 N -0.10882(8) -0.90365(8) -0.41030(15) 0.0314(3) Uani 1 1 d . . .
C5 C 0.14675(11) -0.88536(12) -0.0658(2) 0.0403(4) Uani 1 1 d . . .
C8 C -0.22280(10) -0.97614(11) -0.41590(19) 0.0344(3) Uani 1 1 d . . .
H8A H -0.2007 -1.0615 -0.4451 0.041 Uiso 1 1 calc R . .
H8B H -0.2760 -0.9463 -0.5237 0.041 Uiso 1 1 calc R . .
C9 C -0.29691(11) -0.97250(12) -0.22698(19) 0.0395(4) Uani 1 1 d . . .
H9A H -0.3659 -1.0318 -0.2355 0.047 Uiso 1 1 calc R . .
H9B H -0.3338 -0.8907 -0.2114 0.047 Uiso 1 1 calc R . .
C4 C 0.08168(12) -0.79951(13) -0.0960(2) 0.0439(4) Uani 1 1 d . . .
C1 C -0.13986(12) -0.77349(11) -0.4207(2) 0.0448(4) Uani 1 1 d . . .
H1A H -0.2137 -0.7584 -0.3378 0.054 Uiso 1 1 calc R . .
H1B H -0.1630 -0.7536 -0.5570 0.054 Uiso 1 1 calc R . .
C7 C -0.02686(11) -0.93564(12) -0.57390(19) 0.0387(4) Uani 1 1 d . . .
H7A H 0.0433 -0.8775 -0.5755 0.046 Uiso 1 1 calc R . .
H7B H -0.0739 -0.9241 -0.6969 0.046 Uiso 1 1 calc R . .
C3 C -0.00080(15) -0.69763(13) -0.1412(2) 0.0560(4) Uani 1 1 d . . .
H3A H 0.0406 -0.6212 -0.1015 0.067 Uiso 1 1 calc R . .
H3B H -0.0776 -0.7058 -0.0625 0.067 Uiso 1 1 calc R . .
C2 C -0.03664(13) -0.68823(12) -0.3570(2) 0.0530(4) Uani 1 1 d . . .
H2A H -0.0629 -0.6038 -0.3844 0.064 Uiso 1 1 calc R . .
H2B H 0.0380 -0.7050 -0.4372 0.064 Uiso 1 1 calc R . .
C6 C 0.21791(12) -0.99844(12) -0.04658(18) 0.0416(3) Uani 1 1 d . . .
H6A H 0.1595 -1.0664 -0.0232 0.050 Uiso 1 1 calc R . .
H6B H 0.2731 -0.9921 0.0688 0.050 Uiso 1 1 calc R . .

loop_
_atom_site_aniso_label
_atom_site_aniso_U_11
_atom_site_aniso_U_22
_atom_site_aniso_U_33
_atom_site_aniso_U_23
_atom_site_aniso_U_13
_atom_site_aniso_U_12
N1 0.0286(5) 0.0289(6) 0.0368(6) 0.0001(5) -0.0051(5) -0.0004(4)
C5 0.0386(7) 0.0450(8) 0.0372(8) -0.0055(7) -0.0066(7) -0.0046(7)
C8 0.0291(6) 0.0346(7) 0.0395(7) -0.0044(6) -0.0047(6) -0.0002(5)
C9 0.0337(7) 0.0361(7) 0.0487(8) -0.0069(6) 0.0034(6) 0.0022(6)
C4 0.0401(7) 0.0424(8) 0.0494(9) -0.0128(7) -0.0083(7) -0.0021(7)
C1 0.0405(7) 0.0319(7) 0.0621(10) 0.0056(7) -0.0128(8) 0.0026(6)
C7 0.0341(7) 0.0503(8) 0.0318(7) 0.0096(6) -0.0046(6) -0.0002(6)
C3 0.0480(7) 0.0371(8) 0.0830(12) -0.0199(8) -0.0169(9) 0.0045(7)
C2 0.0466(8) 0.0267(7) 0.0858(12) 0.0060(7) -0.0163(8) 0.0000(6)
C6 0.0441(7) 0.0444(8) 0.0364(8) 0.0055(6) -0.0086(6) -0.0006(7)

loop_
_atom_type_symbol
_atom_type_description
_atom_type_scat_dispersion_real
_atom_type_scat_dispersion_imag
_atom_type_scat_source
C C 0.0033 0.0016 'International Tables Vol C Tables 4.2.6.8 and 6.1.1.4'
H H 0.0000 0.0000 'International Tables Vol C Tables 4.2.6.8 and 6.1.1.4'
N N 0.0061 0.0033 'International Tables Vol C Tables 4.2.6.8 and 6.1.1.4'

loop_
_geom_angle_atom_site_label_1
_geom_angle_atom_site_label_2
_geom_angle_atom_site_label_3
_geom_angle
_geom_angle_site_symmetry_1
_geom_angle_site_symmetry_3
_geom_angle_publ_flag
C8 N1 C7 110.62(9) . . ?
C8 N1 C1 109.86(9) . . ?
C7 N1 C1 109.43(10) . . ?
C4 C5 C6 173.15(13) . . ?
N1 C8 C9 113.75(10) . . ?
C8 C9 C6 112.90(10) . 2_535 ?
C5 C4 C3 177.12(14) . . ?
N1 C1 C2 114.97(10) . . ?
N1 C7 C7 116.67(8) . 2_535 ?
C4 C3 C2 114.13(12) . . ?
C1 C2 C3 114.83(13) . . ?
C5 C6 C9 113.20(10) . 2_535 ?

loop_
_geom_bond_atom_site_label_1
_geom_bond_atom_site_label_2
_geom_bond_distance
_geom_bond_site_symmetry_2
_geom_bond_publ_flag
N1 C8 1.4633(15) . ?
N1 C7 1.4679(15) . ?
N1 C1 1.4734(15) . ?
C5 C4 1.1943(18) . ?
C5 C6 1.4675(18) . ?
C8 C9 1.5193(16) . ?
C9 C6 1.5324(17) 2_535 ?
C4 C3 1.463(2) . ?
C1 C2 1.5179(18) . ?
C7 C7 1.531(3) 2_535 ?
C3 C2 1.529(2) . ?
C6 C9 1.5324(17) 2_535 ?
